data_4128540
loop_
_publ_author_name
'Horwitz, Noah E.'
'Xie, Jiaze'
'Filatov, Alexander S.'
'Papoular, Robert J.'
'Shepard, William E.'
'Zee, David Z.'
'Grahn, Mia P.'
'Gilder, Chloe'
'Anderson, John S.'

_publ_section_title
;
 Redox-Active 1D Coordination Polymers of Iron-Sulfur Clusters.
;
_journal_issue 9
_journal_name_full 'Journal of the American Chemical Society'
_journal_page_first 3940
_journal_page_last 3951
_journal_paper_doi 10.1021/jacs.8b12339
_journal_volume 141
_journal_year 2019
_chemical_formula_moiety 'C22 H40 Fe2 N S4'
_chemical_formula_sum 'C22 H40 Fe2 N S4'
_chemical_formula_weight 558.50
_space_group_IT_number 101
_space_group_name_Hall 'P 4c -2c'
_space_group_name_H-M_alt 'P 42 c m'
_symmetry_cell_setting tetragonal
_symmetry_space_group_name_Hall 'P 4c -2c'
_symmetry_space_group_name_H-M 'P 42 c m'
_audit_creation_date 2018-09-20T14:43
_audit_creation_method 'from EXP file using GSAS2CIF'
_audit_update_record ' 2018-09-20T14:43  Initial CIF as created by GSAS2CIF'
_cell_angle_alpha 90.0
_cell_angle_beta 90.0
_cell_angle_gamma 90.0
_cell_formula_units_Z 4
_cell_length_a 11.92662(28)
_cell_length_b 11.92662
_cell_length_c 19.8484(5)
_cell_measurement_temperature 298
_cell_volume 2823.32(10)
_computing_molecular_graphics Mercury
_computing_publication_material GSAS
_computing_structure_refinement GSAS
_diffrn_ambient_temperature 298
_diffrn_detector
;
12 independent analyzer sets with 2? seperation of 2\%
Si(111) analyzer crystals and LaCl3 scintillation detectors 
;
_diffrn_measurement_device_type 'Huber two-circle diffractometer'
_diffrn_radiation_monochromator 'Si(111) double crystal'
_diffrn_radiation_polarisn_ratio 0.99
_diffrn_radiation_probe x-ray
_diffrn_radiation_type synchrotron
_diffrn_radiation_wavelength 0.412748
_diffrn_source 'Bending Magnet, synchrotron'
_diffrn_source_type X-ray
_exptl_absorpt_correction_T_max 1.00000
_exptl_absorpt_correction_T_min 1.00000
_exptl_absorpt_process_details
;   GSAS Absorption/surface roughness correction: function number 0
 No correction is applied.
;
_exptl_crystal_density_diffrn 1.314
_exptl_crystal_F_000 1180.0
_pd_block_id 2018-09-20T14:43|TBA_11-BM_RIETVELD_F|rjp|11-BM___APS___ANL
_pd_calc_method 'Rietveld Refinement'
_pd_char_colour black
_pd_instr_location ' ?'
_pd_meas_2theta_range_inc 0.001
_pd_meas_2theta_range_max 24.599001
_pd_meas_2theta_range_min 1.6
_pd_meas_number_of_points 23000
_pd_phase_name 'TETRAGONAL P 42 c m'
_pd_proc_2theta_range_inc 0.001
_pd_proc_2theta_range_max 24.599497
_pd_proc_2theta_range_min 1.600496
_pd_proc_info_datetime 2018-09-20T14:43:30
_pd_proc_info_excluded_regions ' ?'
_pd_proc_ls_background_function
;   GSAS Background function number 1 with 14 terms.
 Shifted Chebyshev function of 1st kind
      1:    212.525     2:   -71.6859     3:   5.656990E-02 4:    7.64065    
      5:   -15.7781     6:    1.60662     7:    5.05745     8:   -22.6018    
      9:    37.9739    10:   -11.9975    11:   -21.2323    12:    24.6920    
     13:   -16.9383    14:  -0.617697    
;
_pd_proc_ls_peak_cutoff 0.00100
_pd_proc_ls_profile_function
;
 CW Profile function number 4 with  16 terms
 Pseudovoigt profile coefficients as parameterized in
 P. Thompson, D.E. Cox & J.B. Hastings (1987). J. Appl. Cryst.,20,79-83.
 Asymmetry correction of L.W. Finger, D.E. Cox & A. P. Jephcoat (1994).
 J. Appl. Cryst.,27,892-900.
 Microstrain broadening by P.W. Stephens,  (1999). J. Appl. Cryst.,32,281-289.
 #1(GU)   = 1005.090 #2(GV)   =  -56.514 #3(GW)   =    0.807
 #4(GP)   =    0.000 #5(LX)   =    0.368 #6(ptec) =     0.00
 #7(trns) =     0.00 #8(shft) =   0.0000 #9(sfec) =     0.00
 #10(S/L) =   0.0005 #11(H/L) =   0.0005 #12(eta) =   0.0000
 #13(S400 ) =  0.0E+00 #14(S004 ) =  6.8E-03
 #15(S220 ) =  3.1E-02 #16(S202 ) =  4.0E-02
 Peak tails are ignored  where the intensity is below 0.0010 times the peak
   Aniso. broadening axis   0.0   0.0   1.0
;
_pd_proc_ls_prof_R_factor 0.0943
_pd_proc_ls_prof_wR_expected 0.0541
_pd_proc_ls_prof_wR_factor 0.1341
_pd_proc_number_of_points 23000
_pd_spec_mounting ' ?'
_refine_ls_goodness_of_fit_all 2.79
_refine_ls_hydrogen_treatment refall
_refine_ls_matrix_type full
_refine_ls_number_parameters 37
_refine_ls_number_restraints 95
_refine_ls_R_Fsqd_factor 0.26224
_refine_ls_shift/su_max 0.03
_refine_ls_shift/su_mean 0.01
_reflns_d_resolution_high 0.970
_reflns_d_resolution_low 11.927
_reflns_limit_h_max 12
_reflns_limit_h_min 0
_reflns_limit_k_max 8
_reflns_limit_k_min 0
_reflns_limit_l_max 20
_reflns_limit_l_min 0
_reflns_number_total 920
_cod_data_source_file ja8b12339_si_002.cif
_cod_data_source_block TBA_11-BM_RIETVELD_F_publ
_cod_depositor_comments
;
The following automatic conversions were performed:

data item '_geom_angle_publ_flag' value 'N' was changed to 'n' in
accordance with the
/home/data/users/saulius/crontab/automatic-downloads/current/ACS/lib/dictionaries/cif_core.dic
dictionary named 'cif_core.dic' version 2.4.2 last updated on
2011-04-26 (92 times).

data item '_geom_bond_publ_flag' value 'N' was changed to 'n' in
accordance with the
/home/data/users/saulius/crontab/automatic-downloads/current/ACS/lib/dictionaries/cif_core.dic
dictionary named 'cif_core.dic' version 2.4.2 last updated on
2011-04-26 (100 times).

Automatic conversion script
Id: cif_fix_values 6909 2019-04-08 15:41:33Z antanas 
;
_cod_original_cell_volume 2823.32(19)
_cod_database_code 4128540
_gsas_exptl_extinct_corr_t_min 1.00000
_gsas_exptl_extinct_corr_t_max 1.00000

loop_
_symmetry_equiv_pos_site_id
_symmetry_equiv_pos_as_xyz
1 +x,+y,+z
2 -y,+x,+z+1/2
3 -x,-y,+z
4 +y,-x,+z+1/2
5 -x,+y,+z+1/2
6 -y,-x,+z
7 +x,-y,+z+1/2
8 +y,+x,+z

loop_
_atom_site_type_symbol
_atom_site_label
_atom_site_fract_x
_atom_site_fract_y
_atom_site_fract_z
_atom_site_occupancy
_atom_site_thermal_displace_type
_atom_site_U_iso_or_equiv
_atom_site_symmetry_multiplicity
Fe FE1 0.582 0.418 0.4729 1.0 Uiso 0.1001(15) 4
Fe FE2 0.582 0.418 0.0714 1.0 Uiso 0.1001(15) 4
S S1 0.6065 0.6065 0.4576 1.0 Uiso 0.1001(15) 4
S S2 0.6072 0.39279 0.5866 1.0 Uiso 0.1001(15) 4
S S3 0.7075 0.2925 0.4314 1.0 Uiso 0.1001(15) 4
S S4 0.7075 0.2925 0.1129 1.0 Uiso 0.1001(15) 4
C C1 0.7075 0.2925 0.3417 1.0 Uiso 0.1001(15) 4
C C2 0.6366 0.3634 0.3069 1.0 Uiso 0.1001(15) 4
C C3 0.6366 0.3634 0.2374 1.0 Uiso 0.1001(15) 4
C C4 0.7075 0.2925 0.2026 1.0 Uiso 0.1001(15) 4
C C5 0.7784 0.2216 0.2374 1.0 Uiso 0.1001(15) 4
C C6 0.7784 0.2216 0.3069 1.0 Uiso 0.1001(15) 4
C C7 0.0539 0.58982 0.57732 1.0 Uiso 0.1001(15) 8
C C8 -0.0067 0.64128 0.63618 1.0 Uiso 0.1001(15) 8
C C9 0.0768 0.6452 0.69408 1.0 Uiso 0.1001(15) 8
C C10 0.0563 0.7428 0.73971 1.0 Uiso 0.1001(15) 8
C C11 0.09389 0.45856 0.4887 1.0 Uiso 0.1001(15) 8
C C12 0.12242 0.33886 0.47405 1.0 Uiso 0.1001(15) 8
C C13 0.07349 0.30185 0.40744 1.0 Uiso 0.1001(15) 8
C C14 0.00014 0.20065 0.41368 1.0 Uiso 0.1001(15) 8
N N1 0.0 0.5 0.53484 1.0 Uiso 0.1001(15) 4
H Ha1 0.5836 0.41639 0.33289 1.0 Uiso 0.1001(15) 4
H Ha2 0.5836 0.41639 0.2114 1.0 Uiso 0.1001(15) 4
H Ha3 0.83139 0.1686 0.2114 1.0 Uiso 0.1001(15) 4
H Ha4 0.83139 0.1686 0.33289 1.0 Uiso 0.1001(15) 4
H Hb1 0.1292 0.5523 0.599 1.0 Uiso 0.1001(15) 8
H Hb2 0.0851 0.6548 0.54493 1.0 Uiso 0.1001(15) 8
H Hb3 -0.0757 0.5898 0.65035 1.0 Uiso 0.1001(15) 8
H Hb4 -0.0331 0.724 0.6242 1.0 Uiso 0.1001(15) 8
H Hb5 0.159 0.6528 0.6724 1.0 Uiso 0.1001(15) 8
H Hb6 0.073 0.5687 0.7218 1.0 Uiso 0.1001(15) 8
H Hb7 0.0411 0.8167 0.7105 1.0 Uiso 0.1001(15) 8
H Hb8 0.1281 0.756 0.7711 1.0 Uiso 0.1001(15) 8
H Hb9 -0.0151 0.7264 0.7709 1.0 Uiso 0.1001(15) 8
H Hb10 0.0783 0.498 0.44024 1.0 Uiso 0.1001(15) 8
H Hb11 0.17001 0.4978 0.5073 1.0 Uiso 0.1001(15) 8
H Hb12 0.0965 0.2835 0.51315 1.0 Uiso 0.1001(15) 8
H Hb13 0.21237 0.3319 0.4699 1.0 Uiso 0.1001(15) 8
H Hb14 0.1415 0.2838 0.37374 1.0 Uiso 0.1001(15) 8
H Hb15 0.0261 0.3703 0.38696 1.0 Uiso 0.1001(15) 8
H Hb16 0.014 0.161 0.4615 1.0 Uiso 0.1001(15) 8
H Hb17 0.02 0.142 0.375 1.0 Uiso 0.1001(15) 8
H Hb18 -0.0861 0.2239 0.409 1.0 Uiso 0.1001(15) 8

loop_
_atom_type_symbol
_atom_type_number_in_cell
_atom_type_scat_dispersion_real
_atom_type_scat_dispersion_imag
_atom_type_scat_Cromer_Mann_a1
_atom_type_scat_Cromer_Mann_a2
_atom_type_scat_Cromer_Mann_a3
_atom_type_scat_Cromer_Mann_a4
_atom_type_scat_Cromer_Mann_b1
_atom_type_scat_Cromer_Mann_b2
_atom_type_scat_Cromer_Mann_b3
_atom_type_scat_Cromer_Mann_b4
_atom_type_scat_Cromer_Mann_c
_atom_type_scat_source
Fe 8.0 0.000 0.000 11.7695 4.76110 7.35730 0.30720 3.52220 15.3535 2.30450 76.8805 1.03690 International_Tables_Vol_C
S 16.0 0.000 0.000 6.90530 1.46790 5.20340 22.2151 1.43790 0.25360 1.58630 56.1720 0.86690 International_Tables_Vol_C
C 88.0 0.000 0.000 2.31000 20.8439 1.02000 10.2075 1.58860 0.56870 0.86500 51.6512 0.21560 International_Tables_Vol_C
N 4.0 0.000 0.000 12.2126 0.00570 3.13220 9.89330 2.01250 28.9975 1.16630 0.58260 -11.529 International_Tables_Vol_C
H 160.0 0.000 0.000 0.49300 10.5109 0.32291 26.1257 0.14019 3.14236 0.04081 57.7997 0.00304 International_Tables_Vol_C

loop_
_geom_angle_atom_site_label_1
_geom_angle_atom_site_label_2
_geom_angle_atom_site_label_3
_geom_angle
_geom_angle_site_symmetry_1
_geom_angle_site_symmetry_3
_geom_angle_publ_flag
S1 FE1 S1 103.50300(10) 1_555 3_665 n
S1 FE1 S2 104.0305 1_555 1_555 n
S1 FE1 S3 121.0217(4) 1_555 1_555 n
S1 FE1 S2 104.0271 3_665 1_555 n
S1 FE1 S3 121.0216(4) 3_665 1_555 n
S2 FE1 S3 100.5943(10) 1_555 1_555 n
S1 FE2 S2 103.74600(10) 4_564 2_654 n
S1 FE2 S2 103.74620(10) 4_564 4_564 n
S1 FE2 S4 100.8950(10) 4_564 1_555 n
S2 FE2 S2 103.88690(10) 2_654 4_564 n
S2 FE2 S4 120.9048(4) 2_654 1_555 n
S2 FE2 S4 120.9078(4) 4_564 1_555 n
FE1 S1 FE1 74.41010(10) 1_555 3_665 n
FE1 S1 FE2 74.2209 1_555 2_655 n
FE1 S1 FE2 74.2209 3_665 2_655 n
FE1 S2 FE2 74.0446 1_555 2_655 n
FE1 S2 FE2 74.0465 1_555 4_565 n
FE2 S2 FE2 74.06620(10) 2_655 4_565 n
FE1 S3 C1 111.2626(7) 1_555 1_555 n
FE2 S4 C4 111.2626(7) 1_555 1_555 n
S3 C1 C2 120.0106(9) 1_555 1_555 n
S3 C1 C6 120.0106(9) 1_555 1_555 n
C2 C1 C6 119.9788(17) 1_555 1_555 n
C1 C2 C3 120.0106(9) 1_555 1_555 n
C1 C2 Ha1 119.9994(17) 1_555 1_555 n
C3 C2 Ha1 119.9900(9) 1_555 1_555 n
C2 C3 C4 120.0106(9) 1_555 1_555 n
C2 C3 Ha2 119.9995(9) 1_555 1_555 n
C4 C3 Ha2 119.9899(17) 1_555 1_555 n
S4 C4 C3 120.0106(9) 1_555 1_555 n
S4 C4 C5 120.0106(9) 1_555 1_555 n
C3 C4 C5 119.9788(17) 1_555 1_555 n
C4 C5 C6 120.0106(9) 1_555 1_555 n
C4 C5 Ha3 119.9899(17) 1_555 1_555 n
C6 C5 Ha3 119.9995(9) 1_555 1_555 n
C1 C6 C5 120.0106(9) 1_555 1_555 n
C1 C6 Ha4 119.9994(17) 1_555 1_555 n
C5 C6 Ha4 119.9900(9) 1_555 1_555 n
C8 C7 N1 121.2916(9) 1_555 1_555 n
C8 C7 Hb1 104.8499(17) 1_555 1_555 n
C8 C7 Hb2 109.6958(13) 1_555 1_555 n
N1 C7 Hb1 106.2610(6) 1_555 1_555 n
N1 C7 Hb2 109.0222(19) 1_555 1_555 n
Hb1 C7 Hb2 104.2887(7) 1_555 1_555 n
C7 C8 C9 106.5359(17) 1_555 1_555 n
C7 C8 Hb3 109.9501(4) 1_555 1_555 n
C7 C8 Hb4 110.3234(12) 1_555 1_555 n
C9 C8 Hb3 108.9149(13) 1_555 1_555 n
C9 C8 Hb4 109.54090(30) 1_555 1_555 n
Hb3 C8 Hb4 111.44200(20) 1_555 1_555 n
C8 C9 C10 111.9925(12) 1_555 1_555 n
C8 C9 Hb5 107.2968(17) 1_555 1_555 n
C8 C9 Hb6 109.6098(11) 1_555 1_555 n
C10 C9 Hb5 109.0353(7) 1_555 1_555 n
C10 C9 Hb6 110.2831(18) 1_555 1_555 n
Hb5 C9 Hb6 108.5164(6) 1_555 1_555 n
C9 C10 Hb7 109.9185(19) 1_555 1_555 n
C9 C10 Hb8 109.6470(10) 1_555 1_555 n
C9 C10 Hb9 109.7591(10) 1_555 1_555 n
Hb7 C10 Hb8 109.2428(9) 1_555 1_555 n
Hb7 C10 Hb9 109.1988(9) 1_555 1_555 n
Hb8 C10 Hb9 109.0556(19) 1_555 1_555 n
C12 C11 N1 126.2657 1_555 1_555 n
C12 C11 Hb10 106.2550(12) 1_555 1_555 n
C12 C11 Hb11 106.68650(20) 1_555 1_555 n
N1 C11 Hb10 105.3646(16) 1_555 1_555 n
N1 C11 Hb11 105.6263(11) 1_555 1_555 n
Hb10 C11 Hb11 104.9139(8) 1_555 1_555 n
C11 C12 C13 111.15860(10) 1_555 1_555 n
C11 C12 Hb12 112.5816(11) 1_555 1_555 n
C11 C12 Hb13 108.32 1_555 1_555 n
C13 C12 Hb12 110.1476(18) 1_555 1_555 n
C13 C12 Hb13 107.1377(8) 1_555 1_555 n
Hb12 C12 Hb13 107.25050(10) 1_555 1_555 n
C12 C13 C14 112.9003(10) 1_555 1_555 n
C12 C13 Hb14 108.1822(15) 1_555 1_555 n
C12 C13 Hb15 108.2198(8) 1_555 1_555 n
C14 C13 Hb14 109.37740(10) 1_555 1_555 n
C14 C13 Hb15 109.7093 1_555 1_555 n
Hb14 C13 Hb15 108.3398(13) 1_555 1_555 n
C13 C14 Hb16 109.79690(30) 1_555 1_555 n
C13 C14 Hb17 109.8847(6) 1_555 1_555 n
C13 C14 Hb18 110.2498 1_555 1_555 n
Hb16 C14 Hb17 108.2879(18) 1_555 1_555 n
Hb16 C14 Hb18 109.83040(20) 1_555 1_555 n
Hb17 C14 Hb18 108.7563(6) 1_555 1_555 n
C7 N1 C7 111.9701(19) 1_555 3_565 n
C7 N1 C11 104.6252(10) 1_555 1_555 n
C7 N1 C11 114.6935(9) 1_555 3_565 n
C7 N1 C11 114.6935(9) 3_565 1_555 n
C7 N1 C11 104.6252(10) 3_565 3_565 n
C11 N1 C11 106.3924(19) 1_555 3_565 n

loop_
_geom_bond_atom_site_label_1
_geom_bond_atom_site_label_2
_geom_bond_distance
_geom_bond_site_symmetry_2
_geom_bond_publ_flag
FE1 FE1 2.76615(7) 3_665 n
FE1 FE2 2.76552(5) 2_655 n
FE1 FE2 2.76552(5) 4_565 n
FE1 S1 2.28733(5) 1_555 n
FE1 S1 2.28733(5) 3_665 n
FE1 S2 2.29645(6) 1_555 n
FE1 S3 2.27140(5) 1_555 n
FE2 FE1 2.76552(5) 2_654 n
FE2 FE1 2.76552(5) 4_564 n
FE2 FE2 2.76615(7) 3_665 n
FE2 S1 2.29623(6) 4_564 n
FE2 S2 2.29636(5) 2_654 n
FE2 S2 2.29647(5) 4_564 n
FE2 S4 2.27140(5) 1_555 n
S1 FE1 2.28733(5) 1_555 n
S1 FE1 2.28733(5) 3_665 n
S1 FE2 2.29623(6) 2_655 n
S2 FE1 2.29645(6) 1_555 n
S2 FE2 2.29647(5) 2_655 n
S2 FE2 2.29636(5) 4_565 n
S3 FE1 2.27140(5) 1_555 n
S3 C1 1.78040(5) 1_555 n
S4 FE2 2.27140(5) 1_555 n
S4 C4 1.78040(5) 1_555 n
C1 S3 1.78040(5) 1_555 n
C1 C2 1.381000(30) 1_555 n
C1 C6 1.381000(30) 1_555 n
C2 C1 1.381000(30) 1_555 n
C2 C3 1.37946(4) 1_555 n
C2 Ha1 1.032030(20) 1_555 n
C3 C2 1.37946(4) 1_555 n
C3 C4 1.381000(30) 1_555 n
C3 Ha2 1.032130(20) 1_555 n
C4 S4 1.78040(5) 1_555 n
C4 C3 1.381000(30) 1_555 n
C4 C5 1.381000(30) 1_555 n
C5 C4 1.381000(30) 1_555 n
C5 C6 1.37946(4) 1_555 n
C5 Ha3 1.032130(20) 1_555 n
C6 C1 1.381000(30) 1_555 n
C6 C5 1.37946(4) 1_555 n
C6 Ha4 1.032030(20) 1_555 n
C7 C8 1.504630(30) 1_555 n
C7 N1 1.507230(30) 1_555 n
C7 Hb1 1.091770(20) 1_555 n
C7 Hb2 1.073490(20) 1_555 n
C8 C7 1.504630(30) 1_555 n
C8 C9 1.521400(30) 1_555 n
C8 Hb3 1.064570(20) 1_555 n
C8 Hb4 1.062540(20) 1_555 n
C9 C8 1.521400(30) 1_555 n
C9 C10 1.495000(30) 1_555 n
C9 Hb5 1.074480(20) 1_555 n
C9 Hb6 1.066410(20) 1_555 n
C10 C9 1.495000(30) 1_555 n
C10 Hb7 1.070430(20) 1_555 n
C10 Hb8 1.070640(20) 1_555 n
C10 Hb9 1.070820(20) 1_555 n
C11 C12 1.496140(30) 1_555 n
C11 N1 1.528690(30) 1_555 n
C11 Hb10 1.086740(20) 1_555 n
C11 Hb11 1.086060(20) 1_555 n
C12 C11 1.496140(30) 1_555 n
C12 C13 1.511070(30) 1_555 n
C12 Hb12 1.064800(20) 1_555 n
C12 Hb13 1.079150(30) 1_555 n
C13 C12 1.511070(30) 1_555 n
C13 C14 1.49580(4) 1_555 n
C13 Hb14 1.073170(20) 1_555 n
C13 Hb15 1.072920(20) 1_555 n
C14 C13 1.49580(4) 1_555 n
C14 Hb16 1.073240(20) 1_555 n
C14 Hb17 1.065280(20) 1_555 n
C14 Hb18 1.069320(30) 1_555 n
N1 C7 1.507230(30) 1_555 n
N1 C7 1.507230(30) 3_565 n
N1 C11 1.528690(30) 1_555 n
N1 C11 1.528690(30) 3_565 n
Ha1 C2 1.032030(20) 1_555 n
Ha2 C3 1.032130(20) 1_555 n
Ha3 C5 1.032130(20) 1_555 n
Ha4 C6 1.032030(20) 1_555 n
Hb1 C7 1.091770(20) 1_555 n
Hb2 C7 1.073490(20) 1_555 n
Hb3 C8 1.064570(20) 1_555 n
Hb4 C8 1.062540(20) 1_555 n
Hb5 C9 1.074480(20) 1_555 n
Hb6 C9 1.066410(20) 1_555 n
Hb7 C10 1.070430(20) 1_555 n
Hb8 C10 1.070640(20) 1_555 n
Hb9 C10 1.070820(20) 1_555 n
Hb10 C11 1.086740(20) 1_555 n
Hb11 C11 1.086060(20) 1_555 n
Hb12 C12 1.064800(20) 1_555 n
Hb13 C12 1.079150(30) 1_555 n
Hb14 C13 1.073170(20) 1_555 n
Hb15 C13 1.072920(20) 1_555 n
Hb16 C14 1.073240(20) 1_555 n
Hb17 C14 1.065280(20) 1_555 n
Hb18 C14 1.069320(30) 1_555 n
